data_7049909
loop_
_publ_author_name
'Tong, Liuchuan'
'Davis, Luke M.'
'Gong, Xian'
'Feng, Jun'
'Beh, Eugene S.'
'Gordon, Roy G.'

_publ_section_title
;
 Synthesis of volatile, reactive coinage metal 5,5-bicyclic amidinates
 with enhanced thermal stability for chemical vapor deposition.
;
_journal_issue 20
_journal_name_full 'Dalton transactions (Cambridge, England : 2003)'
_journal_page_first 6709
_journal_page_last 6713
_journal_paper_doi 10.1039/c9dt01202h
_journal_volume 48
_journal_year 2019
_chemical_formula_moiety 'C20 H34 Au2 N4'
_chemical_formula_sum 'C20 H34 Au2 N4'
_chemical_formula_weight 724.45
_space_group_IT_number 61
_space_group_name_Hall '-P 2ac 2ab'
_space_group_name_H-M_alt 'P b c a'
_symmetry_cell_setting orthorhombic
_symmetry_space_group_name_Hall '-P 2ac 2ab'
_symmetry_space_group_name_H-M 'P b c a'
_atom_sites_solution_hydrogens geom
_atom_sites_solution_primary direct
_atom_sites_solution_secondary difmap
_audit_creation_method SHELXL-97
_audit_update_record
;
2019-01-05 deposited with the CCDC.    2019-04-29 downloaded from the CCDC.
;
_cell_angle_alpha 90.00
_cell_angle_beta 90.00
_cell_angle_gamma 90.00
_cell_formula_units_Z 4
_cell_length_a 11.6913(8)
_cell_length_b 10.8324(7)
_cell_length_c 17.6336(11)
_cell_measurement_reflns_used 430
_cell_measurement_temperature 100(2)
_cell_measurement_theta_max 27.341
_cell_measurement_theta_min 3.456
_cell_volume 2233.2(3)
_computing_cell_refinement 'SAINT 8.37A (Bruker-AXS, 2015)'
_computing_data_reduction 'SAINT 8.37A (Bruker-AXS, 2015)'
_computing_structure_refinement 'SHELXL-97 (Sheldrick, 1997)'
_computing_structure_solution 'SHELXS-97 (Sheldrick, 1990)'
_diffrn_ambient_temperature 100(2)
_diffrn_measured_fraction_theta_full 1.000
_diffrn_measured_fraction_theta_max 1.000
_diffrn_measurement_device_type 'Bruker APEX-II CCD'
_diffrn_measurement_method '\f and \w scans'
_diffrn_radiation_monochromator graphite
_diffrn_radiation_source 'fine-focus sealed tube'
_diffrn_radiation_type MoK\a
_diffrn_radiation_wavelength 0.71073
_diffrn_reflns_av_R_equivalents 0.0712
_diffrn_reflns_av_sigmaI/netI 0.0225
_diffrn_reflns_limit_h_max 15
_diffrn_reflns_limit_h_min -15
_diffrn_reflns_limit_k_max 14
_diffrn_reflns_limit_k_min -14
_diffrn_reflns_limit_l_max 22
_diffrn_reflns_limit_l_min -22
_diffrn_reflns_number 36880
_diffrn_reflns_theta_full 27.54
_diffrn_reflns_theta_max 27.54
_diffrn_reflns_theta_min 2.31
_exptl_absorpt_coefficient_mu 13.134
_exptl_absorpt_correction_T_max 0.87766
_exptl_absorpt_correction_T_min 0.75647
_exptl_absorpt_correction_type analytical
_exptl_absorpt_process_details 'based on indexed crystal faces, Bruker SHELXTL97 (Sheldrick, 2014)'
_exptl_crystal_colour colorless
_exptl_crystal_density_diffrn 2.155
_exptl_crystal_density_method 'not measured'
_exptl_crystal_description block
_exptl_crystal_F_000 1360
_exptl_crystal_recrystallization_method 'Re-crystallisation from solvent: CH2Cl2, C6H14'
_exptl_crystal_size_max 0.174
_exptl_crystal_size_mid 0.174
_exptl_crystal_size_min 0.094
_refine_diff_density_max 2.783
_refine_diff_density_min -1.315
_refine_diff_density_rms 0.202
_refine_ls_extinction_coef 0.00057(7)
_refine_ls_extinction_expression Fc^*^=kFc[1+0.001xFc^2^\l^3^/sin(2\q)]^-1/4^
_refine_ls_extinction_method SHELXL
_refine_ls_goodness_of_fit_ref 1.069
_refine_ls_hydrogen_treatment constr
_refine_ls_matrix_type full
_refine_ls_number_parameters 123
_refine_ls_number_reflns 2572
_refine_ls_number_restraints 0
_refine_ls_restrained_S_all 1.069
_refine_ls_R_factor_all 0.0272
_refine_ls_R_factor_gt 0.0240
_refine_ls_shift/su_max 0.001
_refine_ls_shift/su_mean 0.000
_refine_ls_structure_factor_coef Fsqd
_refine_ls_weighting_details 'calc w=1/[\s^2^(Fo^2^)+(0.0429P)^2^+2.5025P] where P=(Fo^2^+2Fc^2^)/3'
_refine_ls_weighting_scheme calc
_refine_ls_wR_factor_gt 0.0656
_refine_ls_wR_factor_ref 0.0669
_reflns_number_gt 2306
_reflns_number_total 2572
_reflns_threshold_expression >2sigma(I)
_cod_data_source_file c9dt01202h2.cif
_cod_data_source_block 063077face
_cod_depositor_comments 'Adding full bibliography for 7049909--7049910.cif.'
_cod_original_sg_symbol_H-M Pbca
_cod_database_code 7049909

loop_
_symmetry_equiv_pos_as_xyz
'x, y, z'
'-x+1/2, -y, z+1/2'
'-x, y+1/2, -z+1/2'
'x+1/2, -y+1/2, -z'
'-x, -y, -z'
'x-1/2, y, -z-1/2'
'x, -y-1/2, z-1/2'
'-x-1/2, y-1/2, z'

loop_
_atom_site_label
_atom_site_type_symbol
_atom_site_fract_x
_atom_site_fract_y
_atom_site_fract_z
_atom_site_U_iso_or_equiv
_atom_site_adp_type
_atom_site_occupancy
_atom_site_symmetry_multiplicity
_atom_site_calc_flag
_atom_site_refinement_flags
Au1 Au 0.048624(11) 0.047722(12) 0.568222(8) 0.01049(8) Uani 1 1 d .
N1 N -0.0604(3) -0.0696(3) 0.6193(2) 0.0115(6) Uani 1 1 d .
N2 N 0.1424(3) 0.1503(3) 0.49619(18) 0.0138(6) Uani 1 1 d .
C1 C 0.1314(3) 0.1362(4) 0.4226(2) 0.0160(8) Uani 1 1 d .
C4 C -0.0800(3) -0.0995(4) 0.7009(2) 0.0148(7) Uani 1 1 d .
C7 C 0.2277(3) 0.2507(4) 0.5114(2) 0.0171(8) Uani 1 1 d .
C8 C 0.1816(5) 0.3368(5) 0.5708(3) 0.0350(13) Uani 1 1 d .
H8A H 0.1134 0.3786 0.5512 0.052 Uiso 1 1 calc R
H8B H 0.2399 0.3983 0.5836 0.052 Uiso 1 1 calc R
H8C H 0.1613 0.2896 0.6162 0.052 Uiso 1 1 calc R
C3 C -0.1516(4) -0.2202(4) 0.6974(2) 0.0286(10) Uani 1 1 d .
H3A H -0.1013 -0.2936 0.6997 0.034 Uiso 1 1 calc R
H3B H -0.2066 -0.2239 0.7400 0.034 Uiso 1 1 calc R
C2 C -0.2130(4) -0.2146(4) 0.6231(3) 0.0274(10) Uani 1 1 d .
H2 H -0.2843 -0.1652 0.6311 0.033 Uiso 1 1 calc R
C6 C 0.0334(4) -0.1164(5) 0.7407(3) 0.0337(12) Uani 1 1 d .
H6A H 0.0775 -0.1808 0.7149 0.051 Uiso 1 1 calc R
H6B H 0.0199 -0.1408 0.7934 0.051 Uiso 1 1 calc R
H6C H 0.0761 -0.0387 0.7395 0.051 Uiso 1 1 calc R
C9 C 0.3413(4) 0.1944(5) 0.5383(3) 0.0379(13) Uani 1 1 d .
H9A H 0.3291 0.1506 0.5863 0.057 Uiso 1 1 calc R
H9B H 0.3976 0.2602 0.5458 0.057 Uiso 1 1 calc R
H9C H 0.3696 0.1363 0.5000 0.057 Uiso 1 1 calc R
C5 C -0.1477(5) 0.0060(4) 0.7377(3) 0.0330(11) Uani 1 1 d .
H5A H -0.1060 0.0837 0.7311 0.050 Uiso 1 1 calc R
H5B H -0.1572 -0.0109 0.7920 0.050 Uiso 1 1 calc R
H5C H -0.2230 0.0124 0.7137 0.050 Uiso 1 1 calc R
C10 C -0.2401(5) -0.3130(5) 0.5671(2) 0.0301(12) Uani 1 1 d .
H10A H -0.3190 -0.3440 0.5745 0.036 Uiso 1 1 calc R
H10B H -0.1861 -0.3830 0.5721 0.036 Uiso 1 1 calc R

loop_
_atom_site_aniso_label
_atom_site_aniso_U_11
_atom_site_aniso_U_22
_atom_site_aniso_U_33
_atom_site_aniso_U_23
_atom_site_aniso_U_13
_atom_site_aniso_U_12
Au1 0.00929(11) 0.00910(11) 0.01308(12) 0.00054(5) 0.00036(5) -0.00190(5)
N1 0.0134(15) 0.0111(14) 0.0102(16) 0.0014(13) 0.0021(12) -0.0011(12)
N2 0.0142(15) 0.0127(15) 0.0145(16) -0.0010(12) -0.0007(13) -0.0066(13)
C1 0.0136(19) 0.0138(18) 0.021(2) 0.0024(15) 0.0002(15) -0.0041(15)
C4 0.0164(18) 0.0141(18) 0.0140(19) 0.0037(15) 0.0006(15) -0.0034(15)
C7 0.0156(17) 0.0139(18) 0.022(2) -0.0004(16) 0.0008(15) -0.0101(15)
C8 0.029(3) 0.033(3) 0.043(3) -0.017(2) 0.010(2) -0.019(2)
C3 0.032(2) 0.033(2) 0.021(2) 0.0037(19) 0.000(2) -0.017(2)
C2 0.032(2) 0.027(2) 0.023(2) 0.0064(19) 0.0026(19) -0.0157(18)
C6 0.021(2) 0.055(3) 0.024(3) 0.013(2) -0.0033(19) -0.004(2)
C9 0.027(2) 0.025(2) 0.062(4) 0.010(2) -0.018(3) -0.011(2)
C5 0.051(3) 0.026(2) 0.022(2) -0.0004(19) 0.005(2) 0.002(2)
C10 0.036(3) 0.033(3) 0.022(3) 0.0032(18) 0.0021(19) -0.021(2)

loop_
_atom_type_symbol
_atom_type_description
_atom_type_scat_dispersion_real
_atom_type_scat_dispersion_imag
_atom_type_scat_source
C C 0.0033 0.0016 'International Tables Vol C Tables 4.2.6.8 and 6.1.1.4'
H H 0.0000 0.0000 'International Tables Vol C Tables 4.2.6.8 and 6.1.1.4'
N N 0.0061 0.0033 'International Tables Vol C Tables 4.2.6.8 and 6.1.1.4'
Au Au -2.0133 8.8022 'International Tables Vol C Tables 4.2.6.8 and 6.1.1.4'

loop_
_geom_angle_atom_site_label_1
_geom_angle_atom_site_label_2
_geom_angle_atom_site_label_3
_geom_angle
_geom_angle_site_symmetry_1
_geom_angle_site_symmetry_3
N2 Au1 N1 167.44(13) . .
N2 Au1 Au1 83.40(9) . 5_556
N1 Au1 Au1 84.04(10) . 5_556
C1 N1 C4 108.9(3) 5_556 .
C1 N1 Au1 119.4(3) 5_556 .
C4 N1 Au1 131.7(3) . .
C1 N2 C7 109.0(3) . .
C1 N2 Au1 120.4(3) . .
C7 N2 Au1 130.6(3) . .
N2 C1 N1 132.5(4) . 5_556
N2 C1 C2 113.6(3) . 5_556
N1 C1 C2 113.9(3) 5_556 5_556
N1 C4 C6 109.9(3) . .
N1 C4 C5 109.0(3) . .
C6 C4 C5 110.3(4) . .
N1 C4 C3 103.1(3) . .
C6 C4 C3 112.9(4) . .
C5 C4 C3 111.5(4) . .
N2 C7 C8 109.6(3) . .
N2 C7 C9 110.0(3) . .
C8 C7 C9 109.9(4) . .
N2 C7 C10 102.7(3) . 5_556
C8 C7 C10 112.7(4) . 5_556
C9 C7 C10 111.7(4) . 5_556
C2 C3 C4 105.1(3) . .
C10 C2 C3 130.9(4) . .
C10 C2 C1 100.6(3) . 5_556
C3 C2 C1 100.7(3) . 5_556
C2 C10 C7 105.1(4) . 5_556

loop_
_geom_bond_atom_site_label_1
_geom_bond_atom_site_label_2
_geom_bond_distance
_geom_bond_site_symmetry_2
Au1 N2 2.013(3) .
Au1 N1 2.013(3) .
Au1 Au1 2.8550(3) 5_556
N1 C1 1.324(5) 5_556
N1 C4 1.492(5) .
N2 C1 1.314(5) .
N2 C7 1.499(4) .
C1 N1 1.324(5) 5_556
C1 C2 1.510(5) 5_556
C4 C6 1.510(6) .
C4 C5 1.534(6) .
C4 C3 1.554(5) .
C7 C8 1.503(6) .
C7 C9 1.536(6) .
C7 C10 1.547(6) 5_556
C3 C2 1.495(6) .
C2 C10 1.487(6) .
C2 C1 1.510(5) 5_556
C10 C7 1.547(6) 5_556
